data_4323864
loop_
_publ_author_name
'F. Albert Cotton'
'Evgeny V. Dikarev'

_publ_section_title
;
 Further Studies of the Isomeric 1,2,7- and 1,3,6-Re2Cl5(PMe3)3 Compounds
;
_journal_name_full 'Inorganic Chemistry'
_journal_page_first 4738
_journal_page_last 4742
_journal_paper_doi 10.1021/ic951473n
_journal_volume 35
_journal_year 1996
_chemical_compound_source
;
 reaction of Re2Cl4(PMe3)4 with PhICl2 in the presence of PMe3
;
_chemical_formula_analytical 'not measured'
_chemical_formula_moiety 'C9.50 H28 Cl6 P3 Re2'
_chemical_formula_structural 'Re2 Cl5 (P (C H3)3)3 1/2(C H2 Cl2)'
_chemical_formula_sum 'C9.5 H28 Cl6 P3 Re2'
_chemical_formula_weight 820.33
_chemical_name_common
;
 pentachloro-tris(1,3,6-)-trimethylphosphino-dirhenium
 (II, III) dichloromethane solvate
;
_chemical_name_systematic
; 
 pentachloro-tris(1,3,6-)-trimethylphosphino-dirhenium
 (II, III) dichloromethane solvate
;
_space_group_IT_number 14
_symmetry_cell_setting monoclinic
_symmetry_space_group_name_Hall '-P 2yn'
_symmetry_space_group_name_H-M 'P 1 21/n 1'
_atom_sites_solution_hydrogens geom
_atom_sites_solution_primary direct
_atom_sites_solution_secondary difmap
_audit_creation_method SHELXL
_cell_angle_alpha 90.00
_cell_angle_beta 94.751(6)
_cell_angle_gamma 90.00
_cell_formula_units_Z 4
_cell_length_a 8.907(1)
_cell_length_b 16.112(1)
_cell_length_c 16.683(3)
_cell_measurement_reflns_used 25
_cell_measurement_temperature 293(2)
_cell_measurement_theta_max 16.86
_cell_measurement_theta_min 13.98
_cell_volume 2385.9(5)
_computing_cell_refinement SDP
_computing_data_collection SDP
_computing_data_reduction SDP
_computing_molecular_graphics 'ORTEP (Johnson, 1965)'
_computing_publication_material CIFTAB
_computing_structure_refinement 'SHELXL-93 (Sheldrick, 1993)'
_computing_structure_solution 'SHELXS-86 (Sheldrick, 1990)'
_diffrn_ambient_temperature 293(2)
_diffrn_measurement_device 'Enraf Nonius CAD4'
_diffrn_measurement_method \w--5/3\q
_diffrn_radiation_monochromator graphite
_diffrn_radiation_source 'fine-focus sealed tube'
_diffrn_radiation_type 'Mo K\a'
_diffrn_radiation_wavelength 0.71073
_diffrn_reflns_av_R_equivalents 0.0298
_diffrn_reflns_av_sigmaI/netI 0.0407
_diffrn_reflns_limit_h_max 10
_diffrn_reflns_limit_h_min 0
_diffrn_reflns_limit_k_max 19
_diffrn_reflns_limit_k_min 0
_diffrn_reflns_limit_l_max 19
_diffrn_reflns_limit_l_min -19
_diffrn_reflns_number 3370
_diffrn_reflns_theta_max 22.50
_diffrn_reflns_theta_min 2.45
_diffrn_standards_decay_% 0
_diffrn_standards_interval_count 'every 300 reflections'
_diffrn_standards_interval_time 'every 3600 sec.'
_diffrn_standards_number '3 refl. for orientat., 3refl. for int.'
_exptl_absorpt_coefficient_mu 11.002
_exptl_absorpt_correction_T_max 1.0000
_exptl_absorpt_correction_T_min 0.3640
_exptl_absorpt_correction_type
;
 empirical via \y scans of 5 reflections
;
_exptl_crystal_colour green
_exptl_crystal_density_diffrn 2.284
_exptl_crystal_density_meas ?
_exptl_crystal_density_method none
_exptl_crystal_description plate-shaped
_exptl_crystal_F_000 1528
_exptl_crystal_size_max 0.20
_exptl_crystal_size_mid 0.20
_exptl_crystal_size_min 0.05
_refine_diff_density_max 2.881
_refine_diff_density_min -1.497
_refine_diff_density_rms 0.205
_refine_ls_extinction_coef 'not refined'
_refine_ls_extinction_method none
_refine_ls_goodness_of_fit_all 1.058
_refine_ls_goodness_of_fit_obs 1.075
_refine_ls_hydrogen_treatment
;
 riding model by HFIX 33 for methyl groups
 and HFIX 23 for CH2-group, common U
;
_refine_ls_matrix_type full
_refine_ls_number_parameters 211
_refine_ls_number_reflns 3128
_refine_ls_number_restraints 1
_refine_ls_restrained_S_all 1.064
_refine_ls_restrained_S_obs 1.076
_refine_ls_R_factor_all 0.0716
_refine_ls_R_factor_obs 0.0491
_refine_ls_shift/esd_max 0.000
_refine_ls_shift/esd_mean 0.000
_refine_ls_structure_factor_coef Fsqd
_refine_ls_weighting_details 'w=1/[\s^2^(Fo^2^)+(0.0912P)^2^+14.2466P] where P=(Fo^2^+2Fc^2^)/3'
_refine_ls_weighting_scheme calc
_refine_ls_wR_factor_all 0.1476
_refine_ls_wR_factor_obs 0.1319
_reflns_number_observed 2489
_reflns_number_total 3137
_reflns_observed_criterion >2sigma(I)
_cod_data_source_file ic951473n_2.cif
_cod_data_source_block (2)str1721
_cod_depositor_comments
;
The following automatic conversions were performed:

'_exptl_crystal_density_meas' value 'not measured' was changed to '?'
- the value is perceived as not measured.

Automatic conversion script
Id: cif_fix_values 3008 2015-01-20 13:52:24Z robertas 

The following automatic conversions were performed:

'_refine_ls_weighting_scheme' value 'calc
w=1/[\s^2^(Fo^2^)+(0.0912P)^2^+14.2466P] where P=(Fo^2^+2Fc^2^)/3'
was changed to 'calc'. New tag '_refine_ls_weighting_details' was
created. The value of the new tag was set to
'w=1/[\s^2^(Fo^2^)+(0.0912P)^2^+14.2466P] where P=(Fo^2^+2Fc^2^)/3'.

Automatic conversion script
Id: cif_fix_values 3143 2015-03-26 13:38:13Z robertas 
;
_cod_original_formula_sum 'C9.50 H28 Cl6 P3 Re2'
_cod_database_code 4323864

loop_
_symmetry_equiv_pos_as_xyz
'x, y, z'
'x+1/2, -y+1/2, z+1/2'
'-x, -y, -z'
'-x-1/2, y-1/2, -z-1/2'

loop_
_atom_site_aniso_label
_atom_site_aniso_U_11
_atom_site_aniso_U_22
_atom_site_aniso_U_33
_atom_site_aniso_U_23
_atom_site_aniso_U_13
_atom_site_aniso_U_12
Re1 0.0296(4) 0.0552(6) 0.0404(5) 0.0002(4) -0.0038(3) -0.0018(3)
Re2 0.0278(4) 0.0369(5) 0.0477(5) -0.0009(3) -0.0052(3) 0.0003(3)
Re3 0.0319(7) 0.0335(7) 0.0489(8) -0.0006(5) -0.0005(6) 0.0023(5)
Re4 0.0337(7) 0.0364(7) 0.0477(8) -0.0026(5) -0.0006(5) 0.0013(5)
Cl1 0.050(2) 0.085(3) 0.110(3) 0.031(2) -0.003(2) 0.020(2)
Cl2 0.118(4) 0.085(3) 0.080(3) 0.011(2) 0.001(2) -0.062(3)
Cl3 0.160(5) 0.085(3) 0.053(2) -0.008(2) -0.034(3) -0.034(3)
Cl4 0.059(2) 0.086(3) 0.074(3) 0.004(2) 0.024(2) 0.012(2)
Cl5 0.054(2) 0.058(2) 0.077(2) 0.015(2) -0.009(2) 0.015(2)
P1 0.045(2) 0.086(3) 0.051(2) -0.006(2) 0.001(2) 0.007(2)
P2 0.059(2) 0.060(2) 0.045(2) -0.003(2) -0.008(2) -0.014(2)
P3 0.059(2) 0.042(2) 0.086(3) 0.005(2) -0.012(2) -0.014(2)
C1 0.209(29) 0.139(21) 0.206(31) -0.108(21) -0.092(24) 0.094(20)
C2 0.074(11) 0.172(19) 0.046(9) 0.029(11) 0.007(8) 0.009(12)
C3 0.045(9) 0.162(19) 0.130(18) 0.027(15) -0.004(10) -0.024(11)
C4 0.093(12) 0.094(12) 0.061(10) 0.017(9) -0.013(9) -0.024(10)
C5 0.072(12) 0.115(15) 0.154(21) 0.029(15) -0.023(12) -0.019(11)
C6 0.137(18) 0.075(12) 0.134(19) -0.022(12) 0.038(15) -0.025(12)
C7 0.079(13) 0.090(13) 0.181(24) -0.001(14) -0.044(14) 0.001(11)
C8 0.085(11) 0.059(9) 0.090(12) 0.028(8) -0.007(9) -0.024(8)
C9 0.098(13) 0.100(13) 0.100(15) -0.017(11) -0.021(11) 0.035(11)
Cl6 0.198(9) 0.176(8) 0.247(11) -0.005(8) 0.090(8) -0.003(7)
C10 0.143(40) 0.151(43) 0.091(31) 0.002(29) 0.019(28) -0.063(37)

loop_
_atom_site_label
_atom_site_type_symbol
_atom_site_fract_x
_atom_site_fract_y
_atom_site_fract_z
_atom_site_U_iso_or_equiv
_atom_site_thermal_displace_type
_atom_site_occupancy
_atom_site_calc_flag
_atom_site_refinement_flags
_atom_site_disorder_group
Re1 Re -0.13272(8) 0.82901(5) 0.75871(5) 0.0421(3) Uani 0.6168(12) d P .
Re2 Re 0.11000(8) 0.84983(4) 0.79148(5) 0.0379(3) Uani 0.6168(12) d P .
Re3 Re -0.05881(12) 0.89686(7) 0.80351(8) 0.0383(4) Uani 0.3832(12) d P .
Re4 Re 0.02004(13) 0.77911(7) 0.75359(8) 0.0395(4) Uani 0.3832(12) d P .
Cl1 Cl -0.2590(4) 0.9517(3) 0.7132(3) 0.0825(13) Uani 1 d . .
Cl2 Cl -0.1635(6) 0.6825(3) 0.7878(3) 0.0948(15) Uani 1 d . .
Cl3 Cl 0.1262(6) 0.9087(3) 0.9226(2) 0.102(2) Uani 1 d . .
Cl4 Cl 0.2354(4) 0.8130(3) 0.6792(2) 0.0720(10) Uani 1 d . .
Cl5 Cl 0.1943(4) 0.7245(2) 0.8512(2) 0.0639(9) Uani 1 d . .
P1 P -0.2481(4) 0.8517(3) 0.8847(2) 0.0607(10) Uani 1 d . .
P2 P -0.1381(4) 0.7788(2) 0.6236(2) 0.0552(9) Uani 1 d . .
P3 P 0.1222(4) 0.9962(2) 0.7503(3) 0.0632(11) Uani 1 d . .
C1 C -0.2705(32) 0.9537(15) 0.9201(18) 0.191(16) Uani 1 d . .
H1A H -0.1734(32) 0.9770(15) 0.9362(18) 0.151(17) Uiso 1 calc R .
H1B H -0.3303(32) 0.9527(15) 0.9654(18) 0.151(17) Uiso 1 calc R .
H1C H -0.3199(32) 0.9870(15) 0.8781(18) 0.151(17) Uiso 1 calc R .
C2 C -0.1817(18) 0.7881(14) 0.9682(9) 0.097(6) Uani 1 d . .
H2A H -0.1687(18) 0.7322(14) 0.9502(9) 0.151(17) Uiso 1 calc R .
H2B H -0.2537(18) 0.7889(14) 1.0080(9) 0.151(17) Uiso 1 calc R .
H2C H -0.0870(18) 0.8092(14) 0.9913(9) 0.151(17) Uiso 1 calc R .
C3 C -0.4349(17) 0.8162(14) 0.8572(14) 0.113(7) Uani 1 d . .
H3A H -0.4314(17) 0.7604(14) 0.8371(14) 0.151(17) Uiso 1 calc R .
H3B H -0.4817(17) 0.8516(14) 0.8161(14) 0.151(17) Uiso 1 calc R .
H3C H -0.4921(17) 0.8173(14) 0.9034(14) 0.151(17) Uiso 1 calc R .
C4 C -0.0941(19) 0.8500(11) 0.5464(10) 0.084(5) Uani 1 d . .
H4A H 0.0120(19) 0.8614(11) 0.5513(10) 0.151(17) Uiso 1 calc R .
H4B H -0.1489(19) 0.9007(11) 0.5519(10) 0.151(17) Uiso 1 calc R .
H4C H -0.1220(19) 0.8260(11) 0.4946(10) 0.151(17) Uiso 1 calc R .
C5 C -0.3358(19) 0.7646(13) 0.6061(14) 0.115(7) Uani 1 d . .
H5A H -0.3865(19) 0.8147(13) 0.6194(14) 0.151(17) Uiso 1 calc R .
H5B H -0.3670(19) 0.7199(13) 0.6389(14) 0.151(17) Uiso 1 calc R .
H5C H -0.3606(19) 0.7516(13) 0.5504(14) 0.151(17) Uiso 1 calc R .
C6 C -0.0620(25) 0.6810(11) 0.5960(14) 0.114(7) Uani 1 d . .
H6A H 0.0460(25) 0.6830(11) 0.6037(14) 0.151(17) Uiso 1 calc R .
H6B H -0.0923(25) 0.6696(11) 0.5406(14) 0.151(17) Uiso 1 calc R .
H6C H -0.0988(25) 0.6380(11) 0.6291(14) 0.151(17) Uiso 1 calc R .
C7 C 0.3235(20) 1.0098(12) 0.7684(15) 0.120(8) Uani 1 d . .
H7A H 0.3742(20) 0.9652(12) 0.7436(15) 0.151(17) Uiso 1 calc R .
H7B H 0.3510(20) 1.0096(12) 0.8253(15) 0.151(17) Uiso 1 calc R .
H7C H 0.3522(20) 1.0617(12) 0.7460(15) 0.151(17) Uiso 1 calc R .
C8 C 0.0889(18) 1.0227(9) 0.6458(10) 0.079(5) Uani 1 d . .
H8A H 0.1249(18) 0.9788(9) 0.6135(10) 0.151(17) Uiso 1 calc R .
H8B H 0.1412(18) 1.0732(9) 0.6354(10) 0.151(17) Uiso 1 calc R .
H8C H -0.0172(18) 1.0303(9) 0.6326(10) 0.151(17) Uiso 1 calc R .
C9 C 0.0498(20) 1.0830(12) 0.8000(12) 0.101(6) Uani 1 d . .
H9A H 0.0626(20) 1.0745(12) 0.8571(12) 0.151(17) Uiso 1 calc R .
H9B H -0.0554(20) 1.0893(12) 0.7835(12) 0.151(17) Uiso 1 calc R .
H9C H 0.1029(20) 1.1322(12) 0.7863(12) 0.151(17) Uiso 1 calc R .
Cl6 Cl 0.1185(11) 0.4446(6) 0.9870(7) 0.203(4) Uani 1 d D .
C10 C 0.0176(37) 0.5311(23) 0.9536(28) 0.128(17) Uani 0.50 d PD .
H10A H 0.0859(37) 0.5779(23) 0.9515(28) 0.152(127) Uiso 0.50 calc PR .
H10B H -0.0272(37) 0.5211(23) 0.8995(28) 0.152(127) Uiso 0.50 calc PR .

loop_
_atom_type_symbol
_atom_type_description
_atom_type_scat_dispersion_real
_atom_type_scat_dispersion_imag
_atom_type_scat_source
C C 0.0033 0.0016 'International Tables Vol C Tables 4.2.6.8 and 6.1.1.4'
H H 0.0000 0.0000 'International Tables Vol C Tables 4.2.6.8 and 6.1.1.4'
Re Re -1.0185 7.2310 'International Tables Vol C Tables 4.2.6.8 and 6.1.1.4'
Cl Cl 0.1484 0.1585 'International Tables Vol C Tables 4.2.6.8 and 6.1.1.4'
P P 0.1023 0.0942 'International Tables Vol C Tables 4.2.6.8 and 6.1.1.4'

loop_
_geom_angle_atom_site_label_1
_geom_angle_atom_site_label_2
_geom_angle_atom_site_label_3
_geom_angle
_geom_angle_site_symmetry_1
_geom_angle_site_symmetry_3
_geom_angle_publ_flag
Re3 Re1 Re4 93.15(7) . . no
Re3 Re1 Re2 50.64(5) . . no
Re4 Re1 Re2 42.77(5) . . no
Re3 Re1 Cl1 73.71(13) . . no
Re4 Re1 Cl1 142.32(12) . . no
Re2 Re1 Cl1 112.43(11) . . yes
Re3 Re1 P2 135.49(11) . . no
Re4 Re1 P2 74.25(10) . . no
Re2 Re1 P2 103.13(9) . . yes
Cl1 Re1 P2 90.5(2) . . yes
Re3 Re1 Cl2 133.07(13) . . no
Re4 Re1 Cl2 68.31(14) . . no
Re2 Re1 Cl2 102.84(12) . . yes
Cl1 Re1 Cl2 144.7(2) . . yes
P2 Re1 Cl2 82.30(15) . . yes
Re3 Re1 P1 69.48(11) . . no
Re4 Re1 P1 123.04(11) . . no
Re2 Re1 P1 103.71(10) . . yes
Cl1 Re1 P1 85.9(2) . . yes
P2 Re1 P1 152.21(13) . . yes
Cl2 Re1 P1 84.9(2) . . yes
Re4 Re2 Re3 86.68(7) . . no
Re4 Re2 Re1 45.92(5) . . no
Re3 Re2 Re1 40.99(5) . . no
Re4 Re2 Cl4 75.14(12) . . no
Re3 Re2 Cl4 133.65(12) . . no
Re1 Re2 Cl4 106.61(11) . . yes
Re4 Re2 Cl5 70.53(10) . . no
Re3 Re2 Cl5 125.79(11) . . no
Re1 Re2 Cl5 104.26(9) . . yes
Cl4 Re2 Cl5 87.94(14) . . yes
Re4 Re2 Cl3 132.80(14) . . no
Re3 Re2 Cl3 72.67(15) . . no
Re1 Re2 Cl3 105.75(15) . . yes
Cl4 Re2 Cl3 147.4(2) . . yes
Cl5 Re2 Cl3 87.7(2) . . yes
Re4 Re2 P3 130.08(11) . . no
Re3 Re2 P3 70.59(11) . . no
Re1 Re2 P3 98.12(9) . . yes
Cl4 Re2 P3 89.1(2) . . yes
Cl5 Re2 P3 157.33(13) . . yes
Cl3 Re2 P3 82.7(2) . . yes
Re1 Re3 Re2 88.36(7) . . no
Re1 Re3 Re4 45.88(5) . . no
Re2 Re3 Re4 42.73(5) . . no
Re1 Re3 P1 75.42(11) . . no
Re2 Re3 P1 127.34(11) . . no
Re4 Re3 P1 102.45(11) . . no
Re1 Re3 Cl1 70.91(13) . . no
Re2 Re3 Cl1 134.64(14) . . no
Re4 Re3 Cl1 108.76(13) . . no
P1 Re3 Cl1 86.84(14) . . no
Re1 Re3 Cl3 135.51(13) . . no
Re2 Re3 Cl3 66.18(14) . . no
Re4 Re3 Cl3 99.04(13) . . no
P1 Re3 Cl3 91.3(2) . . no
Cl1 Re3 Cl3 151.9(2) . . no
Re1 Re3 P3 125.51(13) . . no
Re2 Re3 P3 68.97(10) . . no
Re4 Re3 P3 100.51(11) . . no
P1 Re3 P3 156.50(15) . . no
Cl1 Re3 P3 90.52(14) . . no
Cl3 Re3 P3 80.2(2) . . no
Re2 Re4 Re1 91.31(7) . . no
Re2 Re4 Re3 50.59(5) . . no
Re1 Re4 Re3 40.97(5) . . no
Re2 Re4 Cl5 71.98(10) . . no
Re1 Re4 Cl5 132.71(12) . . no
Re3 Re4 Cl5 105.98(11) . . no
Re2 Re4 Cl2 138.96(15) . . no
Re1 Re4 Cl2 72.98(15) . . no
Re3 Re4 Cl2 103.10(15) . . no
Cl5 Re4 Cl2 91.0(2) . . no
Re2 Re4 Cl4 68.21(12) . . no
Re1 Re4 Cl4 128.99(12) . . no
Re3 Re4 Cl4 106.77(11) . . no
Cl5 Re4 Cl4 86.17(14) . . no
Cl2 Re4 Cl4 149.6(2) . . no
Re2 Re4 P2 127.77(11) . . no
Re1 Re4 P2 67.79(10) . . no
Re3 Re4 P2 98.95(10) . . no
Cl5 Re4 P2 155.02(14) . . no
Cl2 Re4 P2 81.72(15) . . no
Cl4 Re4 P2 88.23(14) . . no
Re1 Cl1 Re3 35.38(6) . . no
Re4 Cl2 Re1 38.70(7) . . no
Re2 Cl3 Re3 41.15(7) . . no
Re2 Cl4 Re4 36.66(6) . . no
Re4 Cl5 Re2 37.49(6) . . no
C1 P1 C3 104.9(12) . . no
C1 P1 C2 108.2(12) . . no
C3 P1 C2 105.0(9) . . no
C1 P1 Re3 90.6(12) . . no
C3 P1 Re3 130.2(8) . . no
C2 P1 Re3 114.6(5) . . no
C1 P1 Re1 119.7(12) . . no
C3 P1 Re1 100.4(8) . . no
C2 P1 Re1 116.7(6) . . no
Re3 P1 Re1 35.10(7) . . no
C5 P2 C6 103.6(10) . . no
C5 P2 C4 103.7(9) . . no
C6 P2 C4 105.6(10) . . no
C5 P2 Re1 98.1(8) . . no
C6 P2 Re1 124.1(8) . . no
C4 P2 Re1 118.2(6) . . no
C5 P2 Re4 128.8(8) . . no
C6 P2 Re4 91.5(8) . . no
C4 P2 Re4 118.9(5) . . no
Re1 P2 Re4 37.95(6) . . no
C9 P3 C8 103.2(9) . . no
C9 P3 C7 102.8(10) . . no
C8 P3 C7 102.4(10) . . no
C9 P3 Re2 126.8(7) . . no
C8 P3 Re2 119.4(5) . . no
C7 P3 Re2 97.8(7) . . no
C9 P3 Re3 94.0(7) . . no
C8 P3 Re3 116.1(5) . . no
C7 P3 Re3 133.0(7) . . no
Re2 P3 Re3 40.44(7) . . no
C10 Cl6 C10 67.6(26) 3_567 . no
Cl6 C10 Cl6 112.4(26) 3_567 . no

loop_
_geom_bond_atom_site_label_1
_geom_bond_atom_site_label_2
_geom_bond_distance
_geom_bond_site_symmetry_2
_geom_bond_publ_flag
Re1 Re3 1.451(1) . no
Re1 Re4 1.589(1) . no
Re1 Re2 2.211(1) . yes
Re1 Cl1 2.368(4) . yes
Re1 P2 2.392(4) . yes
Re1 Cl2 2.430(4) . yes
Re1 P1 2.442(4) . yes
Re2 Re4 1.502(1) . no
Re2 Re3 1.710(1) . no
Re2 Cl4 2.336(4) . yes
Re2 Cl5 2.347(3) . yes
Re2 Cl3 2.378(4) . yes
Re2 P3 2.461(4) . yes
Re3 Re4 2.210(2) . yes
Re3 P1 2.363(4) . no
Re3 Cl1 2.405(4) . no
Re3 Cl3 2.481(4) . no
Re3 P3 2.487(4) . no
Re4 Cl5 2.327(3) . no
Re4 Cl2 2.361(4) . no
Re4 Cl4 2.431(4) . no
Re4 P2 2.486(4) . no
P1 C1 1.76(2) . yes
P1 C3 1.78(2) . yes
P1 C2 1.79(2) . yes
P2 C5 1.78(2) . yes
P2 C6 1.79(2) . yes
P2 C4 1.79(2) . yes
P3 C9 1.77(2) . yes
P3 C8 1.80(2) . yes
P3 C7 1.81(2) . yes
Cl6 C10 1.67(3) 3_567 yes
Cl6 C10 1.73(3) . yes
C10 Cl6 1.67(3) 3_567 no
